data_2216694
loop_
_publ_author_name
'Zhao-Peng Deng'
'Shan Gao'
'Li-Hua Huo'
'Hui Zhao'

_publ_section_title
;Di-\m-aqua-bis[aqua(2,2'-bipyridine-\k^2^<i>N</i>,<i>N</i>')(4-formylbenzoato-\k<i>O</i>)cobalt(II)]
 bis(4-formylbenzoate)
;
_journal_coeditor_code NG2376
_journal_issue 12
_journal_name_full 'Acta Crystallographica Section E'
_journal_page_first m3124
_journal_page_last m3125
_journal_paper_doi 10.1107/S160053680705979X
_journal_volume 63
_journal_year 2007
_chemical_formula_iupac '[Co2 (C8 H5 O3)2 (C10 H8 N2)2 (H2 O)4](2C8 H5 O3)2'
_chemical_formula_moiety 'C36 H34 Co2 N4 O10, 2(C8 H5 O3)'
_chemical_formula_sum 'C52 H44 Co2 N4 O16'
_chemical_formula_weight 1098.77
_chemical_name_systematic
;
Di-\m-aqua-\k^2^O:O-di-4-formylbenzoato-\kO-bis[aqua(2,2'-bipyridine-
\k^2^N,N')cobalt(II)] bis(4-formylbenzoate)
;
_space_group_IT_number 2
_symmetry_cell_setting triclinic
_symmetry_space_group_name_Hall '-P 1'
_symmetry_space_group_name_H-M 'P -1'
_atom_sites_solution_hydrogens geom
_atom_sites_solution_primary direct
_atom_sites_solution_secondary difmap
_audit_creation_method SHELXL-97
_cell_angle_alpha 98.77(3)
_cell_angle_beta 101.17(3)
_cell_angle_gamma 104.11(3)
_cell_formula_units_Z 1
_cell_length_a 7.3813(15)
_cell_length_b 10.654(2)
_cell_length_c 16.385(3)
_cell_measurement_reflns_used 10238
_cell_measurement_temperature 295(2)
_cell_measurement_theta_max 27.45
_cell_measurement_theta_min 3.06
_cell_volume 1198.7(5)
_computing_cell_refinement 'RAPID-AUTO (Rigaku, 1998)'
_computing_data_collection 'RAPID-AUTO (Rigaku, 1998)'
_computing_data_reduction 'CrystalStructure (Rigaku/MSC, 2002)'
_computing_molecular_graphics 'ORTEPII (Johnson, 1976)'
_computing_publication_material SHELXL97
_computing_structure_refinement 'SHELXL97 (Sheldrick, 1997)'
_computing_structure_solution 'SHELXS97 (Sheldrick, 1997)'
_diffrn_ambient_temperature 295(2)
_diffrn_detector_area_resol_mean 10.000
_diffrn_measured_fraction_theta_full 0.991
_diffrn_measured_fraction_theta_max 0.991
_diffrn_measurement_device_type 'Rigaku RAXIS-RAPID'
_diffrn_measurement_method '\w scan'
_diffrn_radiation_monochromator graphite
_diffrn_radiation_source 'fine-focus sealed tube'
_diffrn_radiation_type MoK\a
_diffrn_radiation_wavelength 0.71073
_diffrn_reflns_av_R_equivalents 0.0179
_diffrn_reflns_av_sigmaI/netI 0.0231
_diffrn_reflns_limit_h_max 9
_diffrn_reflns_limit_h_min -9
_diffrn_reflns_limit_k_max 13
_diffrn_reflns_limit_k_min -13
_diffrn_reflns_limit_l_max 21
_diffrn_reflns_limit_l_min -21
_diffrn_reflns_number 11854
_diffrn_reflns_theta_full 27.46
_diffrn_reflns_theta_max 27.46
_diffrn_reflns_theta_min 3.05
_diffrn_standards_decay_% 0
_diffrn_standards_interval_count 0
_diffrn_standards_interval_time 0
_diffrn_standards_number 0
_exptl_absorpt_coefficient_mu 0.771
_exptl_absorpt_correction_T_max 0.8487
_exptl_absorpt_correction_T_min 0.7795
_exptl_absorpt_correction_type multi-scan
_exptl_absorpt_process_details 'ABSCOR (Higashi, 1995)'
_exptl_crystal_colour orange
_exptl_crystal_density_diffrn 1.522
_exptl_crystal_density_method 'not measured'
_exptl_crystal_description block
_exptl_crystal_F_000 566
_exptl_crystal_size_max 0.34
_exptl_crystal_size_mid 0.28
_exptl_crystal_size_min 0.22
_refine_diff_density_max 1.285
_refine_diff_density_min -1.209
_refine_ls_extinction_method none
_refine_ls_goodness_of_fit_ref 1.078
_refine_ls_hydrogen_treatment mixed
_refine_ls_matrix_type full
_refine_ls_number_parameters 352
_refine_ls_number_reflns 5451
_refine_ls_number_restraints 8
_refine_ls_restrained_S_all 1.079
_refine_ls_R_factor_all 0.0503
_refine_ls_R_factor_gt 0.0436
_refine_ls_shift/su_max 0.000
_refine_ls_shift/su_mean 0.000
_refine_ls_structure_factor_coef Fsqd
_refine_ls_weighting_details 'calc w=1/[\s^2^(Fo^2^)+(0.0987P)^2^+0.4736P] where P=(Fo^2^+2Fc^2^)/3'
_refine_ls_weighting_scheme calc
_refine_ls_wR_factor_gt 0.1331
_refine_ls_wR_factor_ref 0.1471
_reflns_number_gt 4776
_reflns_number_total 5451
_reflns_threshold_expression I>2\s(I)
_cod_data_source_file ng2376.cif
_cod_data_source_block I
_cod_depositor_comments
;
The following automatic conversions were performed:
'_symmetry_cell_setting' value 'Triclinic' changed to 'triclinic'
according to '/home/saulius/struct/CIF-dictionaries/cif_core.dic'
dictionary named 'cif_core.dic' version 2.4.1 from 2010-06-29.

Automatic conversion script
Id: cif_fix_enum 1527 2010-12-29 10:47:43Z saulius 

The following automatic conversions were performed:

'_symmetry_cell_setting' value 'Triclinic' changed to 'triclinic'
according to /home/saulius/struct/CIF-dictionaries/cif_core.dic
dictionary named 'cif_core.dic' version 2.4.1 from 2010-06-29.

Automatic conversion script
Id: cif_fix_values 1715 2011-07-08 13:25:40Z adriana 
;
_cod_database_code 2216694
_cod_database_fobs_code 2216694

loop_
_symmetry_equiv_pos_as_xyz
'x, y, z'
'-x, -y, -z'

loop_
_atom_site_type_symbol
_atom_site_label
_atom_site_fract_x
_atom_site_fract_y
_atom_site_fract_z
_atom_site_U_iso_or_equiv
_atom_site_adp_type
_atom_site_calc_flag
_atom_site_refinement_flags
_atom_site_occupancy
_atom_site_disorder_assembly
_atom_site_disorder_group
Co Co1 0.56663(4) 0.36254(3) 0.475623(17) 0.02743(13) Uani d . 1 . .
O O1W 0.6901(2) 0.57079(16) 0.52683(10) 0.0283(3) Uani d D 1 . .
H H1W1 0.742(4) 0.597(3) 0.4882(11) 0.043 Uiso d D 1 . .
H H1W2 0.768(3) 0.600(3) 0.5753(8) 0.043 Uiso d D 1 . .
O O2W 0.8315(3) 0.3225(2) 0.48421(12) 0.0443(4) Uani d D 1 . .
H H2W1 0.935(3) 0.367(3) 0.5202(16) 0.066 Uiso d D 1 . .
H H2W2 0.857(4) 0.290(3) 0.4386(12) 0.066 Uiso d D 1 . .
O O1 0.5747(3) 0.40142(18) 0.35747(10) 0.0364(4) Uani d . 1 . .
O O2 0.8156(3) 0.58935(18) 0.38767(11) 0.0394(4) Uani d . 1 . .
O O3 0.7988(10) 0.4816(6) -0.0513(3) 0.0890(14) Uani d PD 0.50 A 1
O O3' 0.5967(10) 0.3087(6) -0.0686(3) 0.0890(14) Uani d PD 0.50 A 2
O O4 0.8548(3) 0.1796(2) 0.33943(13) 0.0534(5) Uani d . 1 . .
O O5 1.0836(3) 0.3501(2) 0.32778(12) 0.0545(6) Uani d . 1 . .
O O6 0.8590(13) 0.1155(9) -0.1128(4) 0.1135(19) Uani d PD 0.50 B 1
O O6' 0.7076(13) -0.0190(8) -0.1110(4) 0.1135(19) Uani d PD 0.50 B 2
N N1 0.3885(3) 0.1664(2) 0.43106(13) 0.0327(4) Uani d . 1 . .
N N2 0.5494(3) 0.29679(19) 0.58964(12) 0.0303(4) Uani d . 1 . .
C C1 0.6972(3) 0.4893(2) 0.33741(14) 0.0320(5) Uani d . 1 . .
C C2 0.6931(3) 0.4728(2) 0.24375(14) 0.0329(5) Uani d . 1 . .
C C3 0.5606(4) 0.3659(3) 0.18631(17) 0.0467(7) Uani d . 1 . .
H H3 0.4728 0.3056 0.2052 0.056 Uiso calc R 1 . .
C C4 0.5587(5) 0.3488(3) 0.10092(17) 0.0546(8) Uani d . 1 . .
H H4 0.4696 0.2766 0.0626 0.066 Uiso calc R 1 . .
C C5 0.6881(5) 0.4382(3) 0.07181(16) 0.0460(6) Uani d . 1 A .
C C6 0.8183(5) 0.5456(3) 0.12839(18) 0.0536(8) Uani d . 1 . .
H H6 0.9043 0.6068 0.1092 0.064 Uiso calc R 1 . .
C C7 0.8209(4) 0.5624(3) 0.21457(17) 0.0465(6) Uani d . 1 . .
H H7 0.9096 0.6348 0.2529 0.056 Uiso calc R 1 . .
C C8 0.6896(6) 0.4134(4) -0.01888(18) 0.0621(9) Uani d D 1 . .
H H8 0.5987 0.3388 -0.0542 0.074 Uiso calc PR 0.50 A 1
H H8' 0.5958 0.3398 -0.0537 0.074 Uiso d PR 0.50 A 2
C C9 0.3118(4) 0.1067(3) 0.34934(16) 0.0423(6) Uani d . 1 . .
H H9 0.3480 0.1500 0.3074 0.051 Uiso calc R 1 . .
C C10 0.1795(5) -0.0182(3) 0.32517(19) 0.0499(7) Uani d . 1 . .
H H10 0.1285 -0.0580 0.2679 0.060 Uiso calc R 1 . .
C C11 0.1256(4) -0.0818(3) 0.3872(2) 0.0505(7) Uani d . 1 . .
H H11 0.0363 -0.1649 0.3724 0.061 Uiso calc R 1 . .
C C12 0.2049(4) -0.0216(3) 0.47170(18) 0.0408(6) Uani d . 1 . .
H H12 0.1710 -0.0637 0.5145 0.049 Uiso calc R 1 . .
C C13 0.3362(3) 0.1033(2) 0.49165(15) 0.0308(5) Uani d . 1 . .
C C14 0.4292(3) 0.1755(2) 0.58092(14) 0.0303(4) Uani d . 1 . .
C C15 0.3981(4) 0.1224(3) 0.65135(18) 0.0446(6) Uani d . 1 . .
H H15 0.3129 0.0392 0.6446 0.054 Uiso calc R 1 . .
C C16 0.4968(5) 0.1964(3) 0.73143(18) 0.0541(8) Uani d . 1 . .
H H16 0.4782 0.1631 0.7794 0.065 Uiso calc R 1 . .
C C17 0.6216(5) 0.3183(3) 0.74036(17) 0.0476(7) Uani d . 1 . .
H H17 0.6900 0.3683 0.7940 0.057 Uiso calc R 1 . .
C C18 0.6440(4) 0.3656(3) 0.66786(15) 0.0376(5) Uani d . 1 . .
H H18 0.7285 0.4488 0.6738 0.045 Uiso calc R 1 . .
C C19 0.9535(4) 0.2432(2) 0.29810(16) 0.0360(5) Uani d . 1 . .
C C20 0.9171(4) 0.1921(3) 0.20316(16) 0.0377(5) Uani d . 1 . .
C C21 0.7775(5) 0.0744(3) 0.1627(2) 0.0604(9) Uani d . 1 . .
H H21 0.7066 0.0252 0.1940 0.072 Uiso calc R 1 . .
C C22 0.7436(6) 0.0300(4) 0.0754(2) 0.0698(10) Uani d . 1 . .
H H22 0.6509 -0.0495 0.0488 0.084 Uiso calc R 1 . .
C C23 0.8439(5) 0.1012(4) 0.02857(19) 0.0582(8) Uani d . 1 B .
C C24 0.9863(6) 0.2189(4) 0.0682(2) 0.0607(8) Uani d . 1 . .
H H24 1.0568 0.2672 0.0363 0.073 Uiso calc R 1 . .
C C25 1.0221(5) 0.2634(3) 0.15529(18) 0.0508(7) Uani d . 1 . .
H H25 1.1174 0.3417 0.1819 0.061 Uiso calc R 1 . .
C C26 0.8069(8) 0.0632(5) -0.0654(2) 0.0907(16) Uani d D 1 . .
H H26 0.7237 -0.0211 -0.0886 0.109 Uiso calc PR 0.50 B 1
H H26' 0.7222 -0.0202 -0.0898 0.109 Uiso d PR 0.50 B 2

loop_
_atom_site_aniso_label
_atom_site_aniso_U_11
_atom_site_aniso_U_22
_atom_site_aniso_U_33
_atom_site_aniso_U_12
_atom_site_aniso_U_13
_atom_site_aniso_U_23
Co1 0.03158(19) 0.02631(19) 0.02254(18) 0.00316(12) 0.00900(13) 0.00451(12)
O1W 0.0281(7) 0.0302(8) 0.0221(7) 0.0013(6) 0.0069(6) 0.0020(6)
O2W 0.0354(9) 0.0580(12) 0.0382(9) 0.0162(9) 0.0088(8) 0.0017(9)
O1 0.0425(9) 0.0401(9) 0.0244(7) 0.0037(7) 0.0127(7) 0.0070(7)
O2 0.0409(9) 0.0437(10) 0.0276(8) 0.0005(8) 0.0124(7) 0.0034(7)
O3 0.128(4) 0.096(3) 0.0314(15) 0.010(3) 0.027(2) 0.0037(18)
O3' 0.128(4) 0.096(3) 0.0314(15) 0.010(3) 0.027(2) 0.0037(18)
O4 0.0667(13) 0.0418(11) 0.0453(11) -0.0003(9) 0.0255(10) -0.0004(9)
O5 0.0613(13) 0.0474(12) 0.0320(9) -0.0136(10) -0.0040(9) 0.0065(8)
O6 0.166(6) 0.133(5) 0.043(2) 0.052(4) 0.021(3) 0.012(3)
O6' 0.166(6) 0.133(5) 0.043(2) 0.052(4) 0.021(3) 0.012(3)
N1 0.0369(10) 0.0276(9) 0.0303(9) 0.0061(8) 0.0071(8) 0.0022(7)
N2 0.0347(10) 0.0291(9) 0.0254(9) 0.0048(8) 0.0076(8) 0.0064(7)
C1 0.0354(11) 0.0378(12) 0.0246(10) 0.0099(9) 0.0109(9) 0.0076(9)
C2 0.0364(12) 0.0385(12) 0.0238(10) 0.0099(10) 0.0092(9) 0.0054(9)
C3 0.0510(15) 0.0475(16) 0.0317(12) -0.0046(12) 0.0123(12) 0.0063(11)
C4 0.068(2) 0.0530(18) 0.0273(12) -0.0005(15) 0.0045(13) -0.0014(11)
C5 0.0600(17) 0.0561(17) 0.0255(11) 0.0194(14) 0.0149(12) 0.0085(11)
C6 0.0648(19) 0.0587(18) 0.0353(13) 0.0020(14) 0.0241(13) 0.0137(12)
C7 0.0521(16) 0.0486(16) 0.0302(12) -0.0021(12) 0.0142(12) 0.0042(11)
C8 0.083(2) 0.076(2) 0.0277(13) 0.0208(19) 0.0188(15) 0.0084(14)
C9 0.0523(15) 0.0366(13) 0.0324(12) 0.0099(11) 0.0066(11) -0.0006(10)
C10 0.0561(17) 0.0404(15) 0.0403(14) 0.0089(13) 0.0006(13) -0.0081(11)
C11 0.0495(15) 0.0322(13) 0.0568(17) 0.0025(11) 0.0048(14) -0.0039(12)
C12 0.0423(13) 0.0285(12) 0.0481(14) 0.0029(10) 0.0129(11) 0.0060(10)
C13 0.0308(10) 0.0260(10) 0.0344(11) 0.0067(8) 0.0086(9) 0.0038(9)
C14 0.0321(11) 0.0287(11) 0.0309(11) 0.0066(9) 0.0107(9) 0.0083(9)
C15 0.0501(15) 0.0383(14) 0.0437(14) 0.0003(11) 0.0173(12) 0.0158(11)
C16 0.071(2) 0.0561(18) 0.0342(13) 0.0055(15) 0.0169(14) 0.0216(13)
C17 0.0594(17) 0.0486(16) 0.0288(12) 0.0045(13) 0.0095(12) 0.0089(11)
C18 0.0455(13) 0.0340(12) 0.0276(11) 0.0020(10) 0.0076(10) 0.0063(9)
C19 0.0363(12) 0.0335(12) 0.0339(12) 0.0057(10) 0.0058(10) 0.0041(9)
C20 0.0381(12) 0.0353(12) 0.0341(12) 0.0067(10) 0.0054(10) 0.0005(10)
C21 0.069(2) 0.0480(17) 0.0457(16) -0.0127(15) 0.0164(15) -0.0017(13)
C22 0.077(2) 0.059(2) 0.0454(17) -0.0072(18) 0.0027(17) -0.0146(15)
C23 0.069(2) 0.065(2) 0.0359(14) 0.0255(17) 0.0049(14) -0.0027(13)
C24 0.079(2) 0.063(2) 0.0424(15) 0.0147(18) 0.0231(16) 0.0143(14)
C25 0.0597(18) 0.0458(16) 0.0384(14) 0.0030(13) 0.0097(13) 0.0059(12)
C26 0.111(4) 0.104(4) 0.042(2) 0.047(3) -0.008(2) -0.022(2)

loop_
_atom_type_symbol
_atom_type_description
_atom_type_scat_dispersion_real
_atom_type_scat_dispersion_imag
_atom_type_scat_source
C C 0.0033 0.0016 'International Tables Vol C Tables 4.2.6.8 and 6.1.1.4'
H H 0.0000 0.0000 'International Tables Vol C Tables 4.2.6.8 and 6.1.1.4'
N N 0.0061 0.0033 'International Tables Vol C Tables 4.2.6.8 and 6.1.1.4'
O O 0.0106 0.0060 'International Tables Vol C Tables 4.2.6.8 and 6.1.1.4'
Co Co 0.3494 0.9721 'International Tables Vol C Tables 4.2.6.8 and 6.1.1.4'

loop_
_geom_angle_atom_site_label_1
_geom_angle_atom_site_label_2
_geom_angle_atom_site_label_3
_geom_angle_site_symmetry_1
_geom_angle_site_symmetry_3
_geom_angle
_geom_angle_publ_flag
O1 Co1 O2W . . 89.03(8) no
O1 Co1 N2 . . 172.67(7) no
O2W Co1 N2 . . 89.14(8) no
O1 Co1 N1 . . 95.60(8) no
O2W Co1 N1 . . 98.01(9) no
N2 Co1 N1 . . 77.64(8) no
O1 Co1 O1W . . 87.94(7) no
O2W Co1 O1W . . 94.42(8) no
N2 Co1 O1W . . 99.28(7) no
N1 Co1 O1W . . 167.12(7) no
O1 Co1 O1W . 2_666 90.74(7) no
O2W Co1 O1W . 2_666 173.06(7) no
N2 Co1 O1W . 2_666 91.94(7) no
N1 Co1 O1W . 2_666 88.92(8) no
O1W Co1 O1W . 2_666 78.64(7) no
Co1 O1W Co1 . 2_666 101.36(7) no
Co1 O1W H1W1 . . 102(2) no
Co1 O1W H1W1 2_666 . 109(2) no
Co1 O1W H1W2 . . 122(2) no
Co1 O1W H1W2 2_666 . 110(2) no
H1W1 O1W H1W2 . . 110.9(16) no
Co1 O2W H2W1 . . 125(2) no
Co1 O2W H2W2 . . 118(2) no
H2W1 O2W H2W2 . . 109.8(17) no
C1 O1 Co1 . . 128.49(16) no
C26 O6' H26' . . 57.9 no
C9 N1 C13 . . 118.8(2) no
C9 N1 Co1 . . 125.57(18) no
C13 N1 Co1 . . 115.33(15) no
C18 N2 C14 . . 118.7(2) no
C18 N2 Co1 . . 125.63(17) no
C14 N2 Co1 . . 115.67(15) no
O2 C1 O1 . . 125.9(2) no
O2 C1 C2 . . 118.2(2) no
O1 C1 C2 . . 115.9(2) no
C7 C2 C3 . . 119.3(2) no
C7 C2 C1 . . 121.0(2) no
C3 C2 C1 . . 119.7(2) no
C4 C3 C2 . . 120.0(3) no
C4 C3 H3 . . 120.0 no
C2 C3 H3 . . 120.0 no
C3 C4 C5 . . 120.6(3) no
C3 C4 H4 . . 119.7 no
C5 C4 H4 . . 119.7 no
C6 C5 C4 . . 119.7(2) no
C6 C5 C8 . . 120.9(3) no
C4 C5 C8 . . 119.4(3) no
C5 C6 C7 . . 119.7(3) no
C5 C6 H6 . . 120.2 no
C7 C6 H6 . . 120.2 no
C2 C7 C6 . . 120.7(3) no
C2 C7 H7 . . 119.7 no
C6 C7 H7 . . 119.7 no
O3 C8 O3' . . 111.1(4) no
O3 C8 C5 . . 125.5(4) no
O3' C8 C5 . . 122.6(4) no
O3 C8 H8 . . 117.2 no
C5 C8 H8 . . 117.2 no
O3 C8 H8' . . 118.1 no
C5 C8 H8' . . 116.3 no
N1 C9 C10 . . 122.1(3) no
N1 C9 H9 . . 119.0 no
C10 C9 H9 . . 119.0 no
C11 C10 C9 . . 118.9(3) no
C11 C10 H10 . . 120.5 no
C9 C10 H10 . . 120.5 no
C10 C11 C12 . . 119.5(3) no
C10 C11 H11 . . 120.2 no
C12 C11 H11 . . 120.2 no
C11 C12 C13 . . 118.7(3) no
C11 C12 H12 . . 120.6 no
C13 C12 H12 . . 120.6 no
N1 C13 C12 . . 121.9(2) no
N1 C13 C14 . . 115.6(2) no
C12 C13 C14 . . 122.4(2) no
N2 C14 C15 . . 121.6(2) no
N2 C14 C13 . . 115.2(2) no
C15 C14 C13 . . 123.2(2) no
C16 C15 C14 . . 118.4(2) no
C16 C15 H15 . . 120.8 no
C14 C15 H15 . . 120.8 no
C17 C16 C15 . . 120.2(3) no
C17 C16 H16 . . 119.9 no
C15 C16 H16 . . 119.9 no
C16 C17 C18 . . 118.5(3) no
C16 C17 H17 . . 120.8 no
C18 C17 H17 . . 120.8 no
N2 C18 C17 . . 122.7(2) no
N2 C18 H18 . . 118.6 no
C17 C18 H18 . . 118.6 no
O4 C19 O5 . . 125.6(2) no
O4 C19 C20 . . 119.3(2) no
O5 C19 C20 . . 115.1(2) no
C25 C20 C21 . . 119.0(3) no
C25 C20 C19 . . 120.3(2) no
C21 C20 C19 . . 120.7(3) no
C20 C21 C22 . . 120.1(3) no
C20 C21 H21 . . 120.0 no
C22 C21 H21 . . 120.0 no
C23 C22 C21 . . 120.8(3) no
C23 C22 H22 . . 119.6 no
C21 C22 H22 . . 119.6 no
C22 C23 C24 . . 120.0(3) no
C22 C23 C26 . . 123.4(4) no
C24 C23 C26 . . 116.5(4) no
C25 C24 C23 . . 119.6(3) no
C25 C24 H24 . . 120.2 no
C23 C24 H24 . . 120.2 no
C24 C25 C20 . . 120.5(3) no
C24 C25 H25 . . 119.7 no
C20 C25 H25 . . 119.7 no
O6' C26 O6 . . 95.1(6) no
O6' C26 C23 . . 132.2(7) no
O6 C26 C23 . . 132.3(6) no
O6 C26 H26 . . 113.8 no
C23 C26 H26 . . 113.8 no
O6 C26 H26' . . 112.7 no
C23 C26 H26' . . 115.0 no

loop_
_geom_bond_atom_site_label_1
_geom_bond_atom_site_label_2
_geom_bond_site_symmetry_2
_geom_bond_distance
_geom_bond_publ_flag
Co1 O1 . 2.0494(17) yes
Co1 O2W . 2.0841(18) yes
Co1 N2 . 2.108(2) yes
Co1 N1 . 2.110(2) yes
Co1 O1W . 2.1464(18) yes
Co1 O1W 2_666 2.1756(17) yes
O1W Co1 2_666 2.1756(17) no
O1W H1W1 . 0.85(3) no
O1W H1W2 . 0.85(3) no
O2W H2W1 . 0.85(3) no
O2W H2W2 . 0.85(2) no
O1 C1 . 1.264(3) no
O2 C1 . 1.256(3) no
O3 C8 . 1.208(6) no
O3' C8 . 1.229(6) no
O3' H8' . 0.3824 no
O4 C19 . 1.240(3) no
O5 C19 . 1.255(3) no
O6 C26 . 1.096(7) no
O6' C26 . 1.067(7) no
O6' H26' . 0.3457 no
N1 C9 . 1.338(3) no
N1 C13 . 1.346(3) no
N2 C18 . 1.336(3) no
N2 C14 . 1.347(3) no
C1 C2 . 1.511(3) no
C2 C7 . 1.380(4) no
C2 C3 . 1.383(4) no
C3 C4 . 1.380(4) no
C3 H3 . 0.9300 no
C4 C5 . 1.385(5) no
C4 H4 . 0.9300 no
C5 C6 . 1.374(4) no
C5 C8 . 1.472(4) no
C6 C7 . 1.392(4) no
C6 H6 . 0.9300 no
C7 H7 . 0.9300 no
C8 H8 . 0.9300 no
C8 H8' . 0.9301 no
C9 C10 . 1.391(4) no
C9 H9 . 0.9300 no
C10 C11 . 1.373(5) no
C10 H10 . 0.9300 no
C11 C12 . 1.380(4) no
C11 H11 . 0.9300 no
C12 C13 . 1.390(3) no
C12 H12 . 0.9300 no
C13 C14 . 1.487(3) no
C14 C15 . 1.394(3) no
C15 C16 . 1.382(4) no
C15 H15 . 0.9300 no
C16 C17 . 1.365(4) no
C16 H16 . 0.9300 no
C17 C18 . 1.382(4) no
C17 H17 . 0.9300 no
C18 H18 . 0.9300 no
C19 C20 . 1.516(3) no
C20 C25 . 1.387(4) no
C20 C21 . 1.388(4) no
C21 C22 . 1.388(4) no
C21 H21 . 0.9300 no
C22 C23 . 1.355(6) no
C22 H22 . 0.9300 no
C23 C24 . 1.394(5) no
C23 C26 . 1.485(5) no
C24 C25 . 1.385(4) no
C24 H24 . 0.9300 no
C25 H25 . 0.9300 no
C26 H26 . 0.9300 no
C26 H26' . 0.9300 no

loop_
_geom_hbond_atom_site_label_D
_geom_hbond_atom_site_label_H
_geom_hbond_atom_site_label_A
_geom_hbond_site_symmetry_A
_geom_hbond_distance_DH
_geom_hbond_distance_HA
_geom_hbond_distance_DA
_geom_hbond_angle_DHA
_geom_hbond_publ_flag
O1W H1W1 O2 . 0.85(3) 1.83(3) 2.639(2) 159(3) yes
O1W H1W2 O5 2_766 0.85(3) 1.67(3) 2.517(3) 177(3) yes
O2W H2W1 O2 2_766 0.85(3) 2.04(4) 2.857(3) 160(4) yes
O2W H2W2 O4 . 0.85(2) 1.85(3) 2.676(3) 164(3) yes

loop_
_geom_torsion_atom_site_label_1
_geom_torsion_atom_site_label_2
_geom_torsion_atom_site_label_3
_geom_torsion_atom_site_label_4
_geom_torsion_site_symmetry_1
_geom_torsion_site_symmetry_4
_geom_torsion
_geom_torsion_publ_flag
O1 Co1 O1W Co1 . 2_666 91.17(8) no
O2W Co1 O1W Co1 . 2_666 -179.97(7) no
N2 Co1 O1W Co1 . 2_666 -90.12(8) no
N1 Co1 O1W Co1 . 2_666 -15.1(3) no
O1W Co1 O1W Co1 2_666 2_666 0.0 no
O2W Co1 O1 C1 . . -60.9(2) no
N1 Co1 O1 C1 . . -158.9(2) no
O1W Co1 O1 C1 . . 33.5(2) no
O1W Co1 O1 C1 2_666 . 112.1(2) no
O1 Co1 N1 C9 . . -2.9(2) no
O2W Co1 N1 C9 . . -92.7(2) no
N2 Co1 N1 C9 . . 180.0(2) no
O1W Co1 N1 C9 . . 102.6(3) no
O1W Co1 N1 C9 2_666 . 87.8(2) no
O1 Co1 N1 C13 . . -176.36(16) no
O2W Co1 N1 C13 . . 93.83(17) no
N2 Co1 N1 C13 . . 6.49(16) no
O1W Co1 N1 C13 . . -70.9(4) no
O1W Co1 N1 C13 2_666 . -85.73(17) no
O2W Co1 N2 C18 . . 77.4(2) no
N1 Co1 N2 C18 . . 175.7(2) no
O1W Co1 N2 C18 . . -17.0(2) no
O1W Co1 N2 C18 2_666 . -95.8(2) no
O2W Co1 N2 C14 . . -103.74(18) no
N1 Co1 N2 C14 . . -5.35(16) no
O1W Co1 N2 C14 . . 161.92(17) no
O1W Co1 N2 C14 2_666 . 83.12(17) no
Co1 O1 C1 O2 . . -16.9(4) no
Co1 O1 C1 C2 . . 165.47(16) no
O2 C1 C2 C7 . . 2.5(4) no
O1 C1 C2 C7 . . -179.7(2) no
O2 C1 C2 C3 . . -178.0(3) no
O1 C1 C2 C3 . . -0.2(4) no
C7 C2 C3 C4 . . 0.8(5) no
C1 C2 C3 C4 . . -178.7(3) no
C2 C3 C4 C5 . . -0.2(5) no
C3 C4 C5 C6 . . -0.7(5) no
C3 C4 C5 C8 . . 176.7(3) no
C4 C5 C6 C7 . . 1.0(5) no
C8 C5 C6 C7 . . -176.3(3) no
C3 C2 C7 C6 . . -0.5(5) no
C1 C2 C7 C6 . . 179.0(3) no
C5 C6 C7 C2 . . -0.4(5) no
C6 C5 C8 O3 . . -0.4(7) no
C4 C5 C8 O3 . . -177.8(6) no
C6 C5 C8 O3' . . 168.4(5) no
C4 C5 C8 O3' . . -9.0(7) no
C13 N1 C9 C10 . . 0.2(4) no
Co1 N1 C9 C10 . . -173.1(2) no
N1 C9 C10 C11 . . 0.3(5) no
C9 C10 C11 C12 . . -0.7(5) no
C10 C11 C12 C13 . . 0.7(4) no
C9 N1 C13 C12 . . -0.1(4) no
Co1 N1 C13 C12 . . 173.83(19) no
C9 N1 C13 C14 . . 179.4(2) no
Co1 N1 C13 C14 . . -6.7(3) no
C11 C12 C13 N1 . . -0.3(4) no
C11 C12 C13 C14 . . -179.8(2) no
C18 N2 C14 C15 . . 1.8(4) no
Co1 N2 C14 C15 . . -177.2(2) no
C18 N2 C14 C13 . . -177.5(2) no
Co1 N2 C14 C13 . . 3.6(3) no
N1 C13 C14 N2 . . 2.1(3) no
C12 C13 C14 N2 . . -178.4(2) no
N1 C13 C14 C15 . . -177.1(2) no
C12 C13 C14 C15 . . 2.4(4) no
N2 C14 C15 C16 . . -1.2(4) no
C13 C14 C15 C16 . . 177.9(3) no
C14 C15 C16 C17 . . -0.1(5) no
C15 C16 C17 C18 . . 0.8(5) no
C14 N2 C18 C17 . . -1.0(4) no
Co1 N2 C18 C17 . . 177.9(2) no
C16 C17 C18 N2 . . -0.3(5) no
O4 C19 C20 C25 . . 178.3(3) no
O5 C19 C20 C25 . . -1.0(4) no
O4 C19 C20 C21 . . -1.1(4) no
O5 C19 C20 C21 . . 179.7(3) no
C25 C20 C21 C22 . . -0.5(5) no
C19 C20 C21 C22 . . 178.9(3) no
C20 C21 C22 C23 . . -0.8(6) no
C21 C22 C23 C24 . . 1.6(6) no
C21 C22 C23 C26 . . -176.4(4) no
C22 C23 C24 C25 . . -1.0(6) no
C26 C23 C24 C25 . . 177.1(4) no
C23 C24 C25 C20 . . -0.2(5) no
C21 C20 C25 C24 . . 1.0(5) no
C19 C20 C25 C24 . . -178.4(3) no
C22 C23 C26 O6' . . -1.2(11) no
C24 C23 C26 O6' . . -179.2(8) no
C22 C23 C26 O6 . . 169.9(8) no
C24 C23 C26 O6 . . -8.1(10) no
